data_4037434
loop_
_publ_author_name
'Li, Tengfei'
'Yan, Hao'
'Li, Xincheng'
'Wang, Chunxiang'
'Wan, Boshun'

_publ_section_title
;
 Ruthenium-Catalyzed [3 + 2] Cycloaddition of 2H-Azirines with Alkynes:
 Access to Polysubstituted Pyrroles.
;
_journal_issue 23
_journal_name_full 'The Journal of organic chemistry'
_journal_page_first 12031
_journal_page_last 12037
_journal_paper_doi 10.1021/acs.joc.6b02322
_journal_volume 81
_journal_year 2016
_chemical_formula_sum 'C28 H21 N O2'
_chemical_formula_weight 403.46
_space_group_crystal_system monoclinic
_space_group_IT_number 14
_space_group_name_Hall '-P 2ybc'
_space_group_name_H-M_alt 'P 1 21/c 1'
_atom_sites_solution_hydrogens mixed
_audit_creation_method SHELXL-2013
_cell_angle_alpha 90
_cell_angle_beta 114.645(3)
_cell_angle_gamma 90
_cell_formula_units_Z 4
_cell_length_a 11.6937(18)
_cell_length_b 17.642(3)
_cell_length_c 10.9905(16)
_cell_measurement_reflns_used 1692
_cell_measurement_temperature 293(2)
_cell_measurement_theta_max 42.415
_cell_measurement_theta_min 4.417
_cell_volume 2060.8(6)
_computing_cell_refinement 'Bruker SMART'
_computing_data_collection 'Bruker SMART'
_computing_data_reduction 'Bruker SHELXTL'
_computing_molecular_graphics 'Bruker SHELXTL'
_computing_publication_material 'Bruker SHELXTL'
_computing_structure_refinement 'SHELXL-2013 (Sheldrick, 2013)'
_computing_structure_solution 'Bruker SHELXTL'
_diffrn_ambient_temperature 293(2)
_diffrn_measured_fraction_theta_full 1.000
_diffrn_measured_fraction_theta_max 1.000
_diffrn_measurement_device_type 'CCD area detector'
_diffrn_measurement_method 'phi and omega scans'
_diffrn_radiation_type MoK\a
_diffrn_radiation_wavelength 0.71073
_diffrn_reflns_av_R_equivalents 0.0426
_diffrn_reflns_av_unetI/netI 0.0499
_diffrn_reflns_Laue_measured_fraction_full 1.000
_diffrn_reflns_Laue_measured_fraction_max 1.000
_diffrn_reflns_limit_h_max 8
_diffrn_reflns_limit_h_min -14
_diffrn_reflns_limit_k_max 21
_diffrn_reflns_limit_k_min -21
_diffrn_reflns_limit_l_max 13
_diffrn_reflns_limit_l_min -10
_diffrn_reflns_number 12247
_diffrn_reflns_point_group_measured_fraction_full 1.000
_diffrn_reflns_point_group_measured_fraction_max 1.000
_diffrn_reflns_theta_full 25.242
_diffrn_reflns_theta_max 25.996
_diffrn_reflns_theta_min 1.916
_exptl_absorpt_coefficient_mu 0.081
_exptl_absorpt_correction_T_max 0.7456
_exptl_absorpt_correction_T_min 0.6397
_exptl_absorpt_correction_type multi-scan
_exptl_absorpt_process_details sadabs
_exptl_crystal_colour colorless
_exptl_crystal_density_diffrn 1.300
_exptl_crystal_description prismatic
_exptl_crystal_F_000 848
_exptl_crystal_size_max 0.22
_exptl_crystal_size_mid 0.18
_exptl_crystal_size_min 0.11
_refine_diff_density_max 0.213
_refine_diff_density_min -0.137
_refine_diff_density_rms 0.036
_refine_ls_extinction_method none
_refine_ls_goodness_of_fit_ref 1.001
_refine_ls_hydrogen_treatment mixed
_refine_ls_matrix_type full
_refine_ls_number_parameters 285
_refine_ls_number_reflns 4053
_refine_ls_number_restraints 0
_refine_ls_restrained_S_all 1.001
_refine_ls_R_factor_all 0.0762
_refine_ls_R_factor_gt 0.0468
_refine_ls_shift/su_max 0.003
_refine_ls_shift/su_mean 0.000
_refine_ls_structure_factor_coef Fsqd
_refine_ls_weighting_details 'w=1/[\s^2^(Fo^2^)+(0.0653P)^2^] where P=(Fo^2^+2Fc^2^)/3'
_refine_ls_weighting_scheme calc
_refine_ls_wR_factor_gt 0.1135
_refine_ls_wR_factor_ref 0.1278
_reflns_Friedel_coverage 0.000
_reflns_number_gt 2687
_reflns_number_total 4053
_reflns_threshold_expression 'I > 2\s(I)'
_cod_data_source_file jo6b02322_si_002.cif
_cod_data_source_block cd15140
_cod_original_cell_volume 2060.8(5)
_cod_original_sg_symbol_H-M 'P 21/c'
_cod_database_code 4037434
_shelx_space_group_comment
; 
The symmetry employed for this shelxl refinement is uniquely defined 
by the following loop, which should always be used as a source of 
symmetry information in preference to the above space-group names. 
They are only intended as comments. 
;
_shelxl_version_number 2013-4

loop_
_space_group_symop_operation_xyz
'x, y, z'
'-x, y+1/2, -z+1/2'
'-x, -y, -z'
'x, -y-1/2, z-1/2'

loop_
_atom_site_label
_atom_site_type_symbol
_atom_site_fract_x
_atom_site_fract_y
_atom_site_fract_z
_atom_site_U_iso_or_equiv
_atom_site_adp_type
_atom_site_occupancy
_atom_site_site_symmetry_order
_atom_site_calc_flag
_atom_site_refinement_flags_posn
_atom_site_refinement_flags_adp
N1 N 0.07900(14) 0.70789(9) 0.37967(14) 0.0452(4) Uani 1 1 d . .
O1 O 0.43583(12) 0.61861(9) 0.66480(14) 0.0741(5) Uani 1 1 d . .
O2 O 0.29529(11) 0.55155(7) 0.70505(12) 0.0538(4) Uani 1 1 d . .
C1 C 0.18446(15) 0.70621(10) 0.49785(17) 0.0419(4) Uani 1 1 d . .
C2 C 0.21863(15) 0.63131(10) 0.52164(16) 0.0403(4) Uani 1 1 d . .
C3 C 0.13111(15) 0.58677(10) 0.41458(16) 0.0392(4) Uani 1 1 d . .
C4 C 0.04578(15) 0.63660(10) 0.32738(16) 0.0405(4) Uani 1 1 d . .
C5 C -0.05731(16) 0.62632(9) 0.19266(16) 0.0393(4) Uani 1 1 d . .
C6 C -0.03035(18) 0.59913(11) 0.09139(18) 0.0500(5) Uani 1 1 d . .
H6 H 0.0508 0.5827 0.1102 0.060 Uiso 1 1 calc R U
C7 C -0.1227(2) 0.59554(11) -0.04053(18) 0.0543(5) Uani 1 1 d . .
H7 H -0.1027 0.5758 -0.1077 0.065 Uiso 1 1 calc R U
C8 C -0.24106(18) 0.62067(10) -0.07070(17) 0.0485(5) Uani 1 1 d . .
H8 H -0.3011 0.6194 -0.1589 0.058 Uiso 1 1 calc R U
C9 C -0.27366(15) 0.64876(9) 0.03069(16) 0.0387(4) Uani 1 1 d . .
C10 C -0.18125(15) 0.64969(9) 0.16519(15) 0.0362(4) Uani 1 1 d . .
C11 C -0.21852(17) 0.67519(10) 0.26614(17) 0.0454(4) Uani 1 1 d . .
H11 H -0.1606 0.6751 0.3553 0.054 Uiso 1 1 calc R U
C12 C -0.33704(18) 0.69953(12) 0.2339(2) 0.0550(5) Uani 1 1 d . .
H12 H -0.3596 0.7153 0.3016 0.066 Uiso 1 1 calc R U
C13 C -0.42626(18) 0.70157(12) 0.1017(2) 0.0596(6) Uani 1 1 d . .
H13 H -0.5066 0.7202 0.0812 0.071 Uiso 1 1 calc R U
C14 C -0.39536(17) 0.67624(11) 0.00323(19) 0.0508(5) Uani 1 1 d . .
H14 H -0.4558 0.6769 -0.0848 0.061 Uiso 1 1 calc R U
C15 C 0.23800(16) 0.77547(10) 0.57335(18) 0.0444(4) Uani 1 1 d . .
C16 C 0.23226(18) 0.84356(11) 0.5077(2) 0.0547(5) Uani 1 1 d . .
H16 H 0.1935 0.8452 0.4147 0.066 Uiso 1 1 calc R U
C17 C 0.2833(2) 0.90862(12) 0.5789(3) 0.0703(6) Uani 1 1 d . .
H17 H 0.2785 0.9538 0.5335 0.084 Uiso 1 1 calc R U
C18 C 0.3408(2) 0.90738(15) 0.7152(3) 0.0776(7) Uani 1 1 d . .
H18 H 0.3749 0.9516 0.7626 0.093 Uiso 1 1 calc R U
C19 C 0.3481(2) 0.84052(15) 0.7822(2) 0.0708(7) Uani 1 1 d . .
H19 H 0.3880 0.8394 0.8752 0.085 Uiso 1 1 calc R U
C20 C 0.29666(17) 0.77547(12) 0.7123(2) 0.0556(5) Uani 1 1 d . .
H20 H 0.3012 0.7307 0.7587 0.067 Uiso 1 1 calc R U
C21 C 0.32902(16) 0.60144(10) 0.63627(17) 0.0430(4) Uani 1 1 d . .
C22 C 0.3938(2) 0.51176(13) 0.8114(2) 0.0690(6) Uani 1 1 d . .
H22A H 0.4452 0.4854 0.7762 0.103 Uiso 1 1 calc R U
H22B H 0.3574 0.4760 0.8509 0.103 Uiso 1 1 calc R U
H22C H 0.4446 0.5473 0.8782 0.103 Uiso 1 1 calc R U
C23 C 0.13366(16) 0.50421(10) 0.39993(16) 0.0404(4) Uani 1 1 d . .
C24 C 0.24569(19) 0.46654(11) 0.42509(17) 0.0521(5) Uani 1 1 d . .
H24 H 0.3195 0.4942 0.4481 0.063 Uiso 1 1 calc R U
C25 C 0.2488(2) 0.38886(13) 0.41633(19) 0.0668(6) Uani 1 1 d . .
H25 H 0.3242 0.3644 0.4326 0.080 Uiso 1 1 calc R U
C26 C 0.1408(3) 0.34743(13) 0.3836(2) 0.0690(7) Uani 1 1 d . .
H26 H 0.1431 0.2949 0.3789 0.083 Uiso 1 1 calc R U
C27 C 0.0294(2) 0.38361(12) 0.35782(18) 0.0618(6) Uani 1 1 d . .
H27 H -0.0440 0.3555 0.3351 0.074 Uiso 1 1 calc R U
C28 C 0.02558(18) 0.46129(11) 0.36543(16) 0.0482(5) Uani 1 1 d . .
H28 H -0.0506 0.4853 0.3472 0.058 Uiso 1 1 calc R U
H1 H 0.0358(18) 0.7506(11) 0.3464(18) 0.054(6) Uiso 1 1 d . .

loop_
_atom_site_aniso_label
_atom_site_aniso_U_11
_atom_site_aniso_U_22
_atom_site_aniso_U_33
_atom_site_aniso_U_23
_atom_site_aniso_U_13
_atom_site_aniso_U_12
N1 0.0388(9) 0.0393(10) 0.0459(9) 0.0042(7) 0.0062(7) 0.0037(7)
O1 0.0349(8) 0.1020(13) 0.0687(9) 0.0267(8) 0.0049(7) -0.0076(8)
O2 0.0432(7) 0.0577(9) 0.0503(8) 0.0183(6) 0.0092(6) 0.0037(6)
C1 0.0330(9) 0.0454(11) 0.0414(10) 0.0022(8) 0.0096(8) -0.0028(8)
C2 0.0322(9) 0.0442(11) 0.0389(9) 0.0047(8) 0.0092(8) 0.0004(8)
C3 0.0330(9) 0.0412(11) 0.0384(9) 0.0022(7) 0.0097(8) -0.0002(8)
C4 0.0347(9) 0.0402(11) 0.0402(9) 0.0017(8) 0.0093(8) -0.0010(8)
C5 0.0401(10) 0.0363(10) 0.0381(9) 0.0032(7) 0.0131(8) 0.0017(8)
C6 0.0431(11) 0.0559(13) 0.0511(11) 0.0019(9) 0.0199(9) 0.0076(9)
C7 0.0668(14) 0.0578(13) 0.0412(10) -0.0043(9) 0.0255(10) 0.0018(10)
C8 0.0542(12) 0.0476(12) 0.0343(10) 0.0004(8) 0.0092(9) -0.0016(9)
C9 0.0393(10) 0.0331(10) 0.0365(9) 0.0038(7) 0.0087(8) -0.0048(8)
C10 0.0370(9) 0.0305(9) 0.0357(9) 0.0016(7) 0.0097(8) -0.0026(7)
C11 0.0444(11) 0.0505(12) 0.0384(9) -0.0034(8) 0.0144(8) -0.0045(9)
C12 0.0498(12) 0.0597(14) 0.0592(12) -0.0067(10) 0.0265(10) -0.0009(10)
C13 0.0405(11) 0.0602(14) 0.0754(15) 0.0025(11) 0.0217(11) 0.0052(10)
C14 0.0381(10) 0.0488(12) 0.0510(11) 0.0025(9) 0.0043(9) -0.0028(9)
C15 0.0352(10) 0.0457(11) 0.0526(11) -0.0033(8) 0.0185(9) -0.0013(8)
C16 0.0520(12) 0.0483(13) 0.0662(13) -0.0015(10) 0.0270(10) -0.0005(10)
C17 0.0781(16) 0.0463(14) 0.105(2) -0.0100(12) 0.0569(15) -0.0088(11)
C18 0.0753(16) 0.0663(18) 0.110(2) -0.0427(15) 0.0577(16) -0.0253(13)
C19 0.0610(14) 0.087(2) 0.0700(14) -0.0318(13) 0.0332(12) -0.0169(13)
C20 0.0473(12) 0.0630(14) 0.0558(12) -0.0071(10) 0.0209(10) -0.0061(10)
C21 0.0350(10) 0.0462(12) 0.0405(10) 0.0005(8) 0.0084(8) -0.0014(8)
C22 0.0643(14) 0.0662(15) 0.0590(13) 0.0224(11) 0.0084(11) 0.0089(11)
C23 0.0427(10) 0.0431(11) 0.0310(9) 0.0026(7) 0.0112(8) 0.0018(8)
C24 0.0543(12) 0.0544(13) 0.0442(10) 0.0034(9) 0.0170(9) 0.0100(10)
C25 0.0866(17) 0.0613(16) 0.0476(12) 0.0028(10) 0.0232(12) 0.0290(13)
C26 0.115(2) 0.0406(13) 0.0474(12) -0.0038(9) 0.0299(13) 0.0070(14)
C27 0.0891(17) 0.0475(14) 0.0464(11) -0.0095(9) 0.0259(11) -0.0139(12)
C28 0.0544(11) 0.0490(13) 0.0389(10) -0.0014(8) 0.0172(9) -0.0040(9)

loop_
_atom_type_symbol
_atom_type_description
_atom_type_scat_dispersion_real
_atom_type_scat_dispersion_imag
_atom_type_scat_source
C C 0.0033 0.0016 'International Tables Vol C Tables 4.2.6.8 and 6.1.1.4'
H H 0.0000 0.0000 'International Tables Vol C Tables 4.2.6.8 and 6.1.1.4'
N N 0.0061 0.0033 'International Tables Vol C Tables 4.2.6.8 and 6.1.1.4'
O O 0.0106 0.0060 'International Tables Vol C Tables 4.2.6.8 and 6.1.1.4'

loop_
_geom_angle_atom_site_label_1
_geom_angle_atom_site_label_2
_geom_angle_atom_site_label_3
_geom_angle
C1 N1 C4 111.34(15)
C1 N1 H1 122.5(12)
C4 N1 H1 126.0(12)
C21 O2 C22 117.48(15)
N1 C1 C2 106.08(15)
N1 C1 C15 121.55(16)
C2 C1 C15 132.36(16)
C1 C2 C3 108.69(14)
C1 C2 C21 126.01(16)
C3 C2 C21 125.28(16)
C4 C3 C2 106.53(16)
C4 C3 C23 126.90(15)
C2 C3 C23 126.56(15)
N1 C4 C3 107.35(15)
N1 C4 C5 120.16(15)
C3 C4 C5 132.13(16)
C6 C5 C10 119.58(15)
C6 C5 C4 119.37(16)
C10 C5 C4 120.87(15)
C5 C6 C7 121.27(17)
C5 C6 H6 119.4
C7 C6 H6 119.4
C8 C7 C6 120.37(17)
C8 C7 H7 119.8
C6 C7 H7 119.8
C7 C8 C9 120.43(16)
C7 C8 H8 119.8
C9 C8 H8 119.8
C8 C9 C14 122.18(15)
C8 C9 C10 119.16(16)
C14 C9 C10 118.66(16)
C5 C10 C9 119.07(15)
C5 C10 C11 123.08(15)
C9 C10 C11 117.85(15)
C12 C11 C10 120.71(16)
C12 C11 H11 119.6
C10 C11 H11 119.6
C11 C12 C13 121.52(18)
C11 C12 H12 119.2
C13 C12 H12 119.2
C14 C13 C12 119.55(18)
C14 C13 H13 120.2
C12 C13 H13 120.2
C13 C14 C9 121.63(17)
C13 C14 H14 119.2
C9 C14 H14 119.2
C16 C15 C20 117.78(17)
C16 C15 C1 120.76(17)
C20 C15 C1 121.46(17)
C17 C16 C15 120.7(2)
C17 C16 H16 119.7
C15 C16 H16 119.7
C18 C17 C16 120.6(2)
C18 C17 H17 119.7
C16 C17 H17 119.7
C17 C18 C19 119.7(2)
C17 C18 H18 120.2
C19 C18 H18 120.2
C20 C19 C18 120.1(2)
C20 C19 H19 119.9
C18 C19 H19 119.9
C19 C20 C15 121.1(2)
C19 C20 H20 119.5
C15 C20 H20 119.5
O1 C21 O2 123.20(16)
O1 C21 C2 125.53(17)
O2 C21 C2 111.26(15)
O2 C22 H22A 109.5
O2 C22 H22B 109.5
H22A C22 H22B 109.5
O2 C22 H22C 109.5
H22A C22 H22C 109.5
H22B C22 H22C 109.5
C28 C23 C24 118.05(18)
C28 C23 C3 121.02(16)
C24 C23 C3 120.89(16)
C25 C24 C23 120.8(2)
C25 C24 H24 119.6
C23 C24 H24 119.6
C26 C25 C24 120.1(2)
C26 C25 H25 120.0
C24 C25 H25 120.0
C27 C26 C25 119.9(2)
C27 C26 H26 120.1
C25 C26 H26 120.1
C26 C27 C28 120.3(2)
C26 C27 H27 119.9
C28 C27 H27 119.9
C27 C28 C23 120.9(2)
C27 C28 H28 119.6
C23 C28 H28 119.6

loop_
_geom_bond_atom_site_label_1
_geom_bond_atom_site_label_2
_geom_bond_distance
N1 C1 1.369(2)
N1 C4 1.370(2)
N1 H1 0.896(19)
O1 C21 1.193(2)
O2 C21 1.323(2)
O2 C22 1.436(2)
C1 C2 1.374(2)
C1 C15 1.463(2)
C2 C3 1.430(2)
C2 C21 1.475(2)
C3 C4 1.375(2)
C3 C23 1.467(2)
C4 C5 1.480(2)
C5 C6 1.364(2)
C5 C10 1.413(2)
C6 C7 1.402(3)
C6 H6 0.9300
C7 C8 1.356(3)
C7 H7 0.9300
C8 C9 1.410(3)
C8 H8 0.9300
C9 C14 1.412(2)
C9 C10 1.422(2)
C10 C11 1.424(2)
C11 C12 1.350(3)
C11 H11 0.9300
C12 C13 1.392(3)
C12 H12 0.9300
C13 C14 1.352(3)
C13 H13 0.9300
C14 H14 0.9300
C15 C16 1.388(3)
C15 C20 1.389(3)
C16 C17 1.377(3)
C16 H16 0.9300
C17 C18 1.362(3)
C17 H17 0.9300
C18 C19 1.375(3)
C18 H18 0.9300
C19 C20 1.373(3)
C19 H19 0.9300
C20 H20 0.9300
C22 H22A 0.9600
C22 H22B 0.9600
C22 H22C 0.9600
C23 C28 1.384(2)
C23 C24 1.390(2)
C24 C25 1.375(3)
C24 H24 0.9300
C25 C26 1.371(3)
C25 H25 0.9300
C26 C27 1.370(3)
C26 H26 0.9300
C27 C28 1.375(3)
C27 H27 0.9300
C28 H28 0.9300

loop_
_geom_torsion_atom_site_label_1
_geom_torsion_atom_site_label_2
_geom_torsion_atom_site_label_3
_geom_torsion_atom_site_label_4
_geom_torsion
C4 N1 C1 C2 -0.4(2)
C4 N1 C1 C15 -179.67(16)
N1 C1 C2 C3 0.00(19)
C15 C1 C2 C3 179.15(18)
N1 C1 C2 C21 178.45(17)
C15 C1 C2 C21 -2.4(3)
C1 C2 C3 C4 0.40(19)
C21 C2 C3 C4 -178.07(17)
C1 C2 C3 C23 179.39(16)
C21 C2 C3 C23 0.9(3)
C1 N1 C4 C3 0.7(2)
C1 N1 C4 C5 -173.31(15)
C2 C3 C4 N1 -0.64(19)
C23 C3 C4 N1 -179.63(16)
C2 C3 C4 C5 172.34(18)
C23 C3 C4 C5 -6.7(3)
N1 C4 C5 C6 113.2(2)
C3 C4 C5 C6 -59.0(3)
N1 C4 C5 C10 -61.9(2)
C3 C4 C5 C10 125.9(2)
C10 C5 C6 C7 1.5(3)
C4 C5 C6 C7 -173.63(17)
C5 C6 C7 C8 1.3(3)
C6 C7 C8 C9 -1.8(3)
C7 C8 C9 C14 179.26(17)
C7 C8 C9 C10 -0.6(3)
C6 C5 C10 C9 -3.9(2)
C4 C5 C10 C9 171.21(15)
C6 C5 C10 C11 176.82(17)
C4 C5 C10 C11 -8.1(2)
C8 C9 C10 C5 3.4(2)
C14 C9 C10 C5 -176.46(15)
C8 C9 C10 C11 -177.23(16)
C14 C9 C10 C11 2.9(2)
C5 C10 C11 C12 177.55(17)
C9 C10 C11 C12 -1.8(3)
C10 C11 C12 C13 -0.8(3)
C11 C12 C13 C14 2.3(3)
C12 C13 C14 C9 -1.1(3)
C8 C9 C14 C13 178.60(18)
C10 C9 C14 C13 -1.5(3)
N1 C1 C15 C16 -33.8(3)
C2 C1 C15 C16 147.2(2)
N1 C1 C15 C20 146.61(18)
C2 C1 C15 C20 -32.4(3)
C20 C15 C16 C17 0.0(3)
C1 C15 C16 C17 -179.64(18)
C15 C16 C17 C18 0.2(3)
C16 C17 C18 C19 0.1(3)
C17 C18 C19 C20 -0.6(3)
C18 C19 C20 C15 0.8(3)
C16 C15 C20 C19 -0.5(3)
C1 C15 C20 C19 179.14(17)
C22 O2 C21 O1 -5.8(3)
C22 O2 C21 C2 173.68(16)
C1 C2 C21 O1 -58.2(3)
C3 C2 C21 O1 120.0(2)
C1 C2 C21 O2 122.32(19)
C3 C2 C21 O2 -59.5(2)
C4 C3 C23 C28 -47.3(2)
C2 C3 C23 C28 133.95(18)
C4 C3 C23 C24 135.10(19)
C2 C3 C23 C24 -43.7(2)
C28 C23 C24 C25 -0.2(2)
C3 C23 C24 C25 177.47(16)
C23 C24 C25 C26 -0.6(3)
C24 C25 C26 C27 0.9(3)
C25 C26 C27 C28 -0.4(3)
C26 C27 C28 C23 -0.4(3)
C24 C23 C28 C27 0.7(2)
C3 C23 C28 C27 -176.97(15)
